data_2227517
loop_
_publ_author_name
'Arman, Hadi D.'
'Miller, Tyler'
'Tiekink, Edward R. T.'

_publ_section_title
;
 Poly[(\m~2~-2,2'-bipyridine-\k^2^<i>N</i>:<i>N</i>')bis(\m~3~-2,2,2-trifluoroacetato-\k^3^<i>O</i>:<i>O</i>:<i>O</i>')disilver(I)]
;
_journal_coeditor_code HB5622
_journal_issue 10
_journal_name_full 'Acta Crystallographica Section E'
_journal_page_first m1209
_journal_page_last m1210
_journal_paper_doi 10.1107/S1600536810035282
_journal_volume 66
_journal_year 2010
_chemical_formula_iupac '[Ag2 (C2 F3 O2)2 (C10 H8 N2)]'
_chemical_formula_moiety 'C14 H8 Ag2 F6 N2 O4'
_chemical_formula_sum 'C14 H8 Ag2 F6 N2 O4'
_chemical_formula_weight 597.96
_chemical_name_systematic
;
Poly[(\m~2~-2,2'-bipyridine-\k^2^<i>N</i>:<i>N'</i>)bis(\m~3~-2,2,2-
trifluoroacetato-\k^3^<i>O</i>:<i>O</i>:<i>O</i>')disilver(I)]
;
_space_group_IT_number 15
_symmetry_cell_setting monoclinic
_symmetry_space_group_name_Hall '-C 2yc'
_symmetry_space_group_name_H-M 'C 1 2/c 1'
_atom_sites_solution_hydrogens geom
_atom_sites_solution_primary direct
_atom_sites_solution_secondary difmap
_audit_creation_method SHELXL-97
_cell_angle_alpha 90
_cell_angle_beta 116.029(4)
_cell_angle_gamma 90
_cell_formula_units_Z 8
_cell_length_a 24.597(6)
_cell_length_b 6.8474(14)
_cell_length_c 21.253(5)
_cell_measurement_reflns_used 8570
_cell_measurement_temperature 98(2)
_cell_measurement_theta_max 40.5
_cell_measurement_theta_min 1.8
_cell_volume 3216.5(13)
_computing_cell_refinement 'CrystalClear (Molecular Structure Corporation & Rigaku, 2005)'
_computing_data_collection 'CrystalClear (Molecular Structure Corporation & Rigaku, 2005)'
_computing_data_reduction 'CrystalClear (Molecular Structure Corporation & Rigaku, 2005)'
_computing_molecular_graphics 'ORTEP-3 (Farrugia, 1997) and DIAMOND (Brandenburg, 2006)'
_computing_publication_material 'publCIF (Westrip, 2010)'
_computing_structure_refinement 'SHELXL97 (Sheldrick, 2008)'
_computing_structure_solution 'SHELXS97 (Sheldrick, 2008)'
_diffrn_ambient_temperature 98(2)
_diffrn_measured_fraction_theta_full 0.992
_diffrn_measured_fraction_theta_max 0.992
_diffrn_measurement_device_type 'Rigaku AFC12\K/SATURN724'
_diffrn_measurement_method \w
_diffrn_radiation_monochromator graphite
_diffrn_radiation_source 'fine-focus sealed tube'
_diffrn_radiation_type MoK\a
_diffrn_radiation_wavelength 0.71069
_diffrn_reflns_av_R_equivalents 0.037
_diffrn_reflns_av_sigmaI/netI 0.043
_diffrn_reflns_limit_h_max 31
_diffrn_reflns_limit_h_min -25
_diffrn_reflns_limit_k_max 8
_diffrn_reflns_limit_k_min -8
_diffrn_reflns_limit_l_max 27
_diffrn_reflns_limit_l_min -27
_diffrn_reflns_number 10231
_diffrn_reflns_theta_full 27.5
_diffrn_reflns_theta_max 27.5
_diffrn_reflns_theta_min 1.8
_diffrn_standards_decay_% '< 1'
_diffrn_standards_interval_count 0
_diffrn_standards_number 0
_exptl_absorpt_coefficient_mu 2.528
_exptl_absorpt_correction_T_max 1.000
_exptl_absorpt_correction_T_min 0.619
_exptl_absorpt_correction_type multi-scan
_exptl_absorpt_process_details '(ABSCOR; Higashi, 1995)'
_exptl_crystal_colour colourless
_exptl_crystal_density_diffrn 2.470
_exptl_crystal_density_method 'not measured'
_exptl_crystal_description block
_exptl_crystal_F_000 2288
_exptl_crystal_size_max 0.31
_exptl_crystal_size_mid 0.29
_exptl_crystal_size_min 0.20
_refine_diff_density_max 0.66
_refine_diff_density_min -0.65
_refine_ls_extinction_method none
_refine_ls_goodness_of_fit_ref 1.09
_refine_ls_hydrogen_treatment constr
_refine_ls_matrix_type full
_refine_ls_number_parameters 253
_refine_ls_number_reflns 3661
_refine_ls_number_restraints 0
_refine_ls_restrained_S_all 1.09
_refine_ls_R_factor_all 0.033
_refine_ls_R_factor_gt 0.031
_refine_ls_shift/su_max_lt 0.001
_refine_ls_shift/su_mean 0.000
_refine_ls_structure_factor_coef Fsqd
_refine_ls_weighting_details 'calc w=1/[\s^2^(Fo^2^)+(0.0473P)^2^+8.2186P] where P=(Fo^2^+2Fc^2^)/3'
_refine_ls_weighting_scheme calc
_refine_ls_wR_factor_gt 0.089
_refine_ls_wR_factor_ref 0.091
_reflns_number_gt 3469
_reflns_number_total 3662
_reflns_threshold_expression I>2\s(I)
_cod_data_source_file hb5622.cif
_cod_data_source_block I
_cod_original_sg_symbol_H-M 'C 2/c'
_cod_database_code 2227517
_cod_database_fobs_code 2227517

loop_
_symmetry_equiv_pos_as_xyz
'x, y, z'
'-x, y, -z+1/2'
'x+1/2, y+1/2, z'
'-x+1/2, y+1/2, -z+1/2'
'-x, -y, -z'
'x, -y, z-1/2'
'-x+1/2, -y+1/2, -z'
'x+1/2, -y+1/2, z-1/2'

loop_
_atom_site_type_symbol
_atom_site_label
_atom_site_fract_x
_atom_site_fract_y
_atom_site_fract_z
_atom_site_U_iso_or_equiv
_atom_site_adp_type
_atom_site_calc_flag
_atom_site_refinement_flags
_atom_site_occupancy
_atom_site_disorder_assembly
_atom_site_disorder_group
Ag Ag1 0.270544(11) 0.27690(4) 0.078818(12) 0.01708(10) Uani d . 1 . .
Ag Ag2 0.239869(12) 0.73275(4) 0.063674(12) 0.01661(10) Uani d . 1 . .
F F1 0.05870(11) 0.2464(3) 0.01451(13) 0.0250(5) Uani d . 1 . .
F F2 0.04349(10) 0.0721(4) -0.07648(10) 0.0313(5) Uani d . 1 . .
F F3 0.07622(10) -0.0612(3) 0.02507(11) 0.0243(4) Uani d . 1 . .
F F4 0.45993(11) 0.7568(3) 0.16884(13) 0.0287(5) Uani d . 1 . .
F F5 0.45617(9) 0.9732(3) 0.09408(11) 0.0298(5) Uani d . 1 . .
F F6 0.43891(9) 1.0540(3) 0.18104(11) 0.0296(5) Uani d . 1 . .
O O1 0.18662(10) 0.1008(3) 0.06300(11) 0.0186(5) Uani d . 1 . .
O O2 0.15108(12) 0.2233(3) -0.04584(13) 0.0207(5) Uani d . 1 . .
O O3 0.32741(11) 0.9056(3) 0.11732(12) 0.0189(5) Uani d . 1 . .
O O4 0.35046(13) 0.7790(4) 0.03384(13) 0.0234(5) Uani d . 1 . .
N N1 0.32454(12) 0.4507(4) 0.18047(13) 0.0148(5) Uani d . 1 . .
N N2 0.20388(13) 0.5665(4) 0.13321(13) 0.0161(5) Uani d . 1 . .
C C1 0.38483(15) 0.4390(5) 0.20200(16) 0.0179(6) Uani d . 1 . .
H H1 0.3991 0.4009 0.1689 0.021 Uiso calc R 1 . .
C C2 0.42676(14) 0.4794(5) 0.26943(17) 0.0187(6) Uani d . 1 . .
H H2 0.4688 0.4668 0.2826 0.022 Uiso calc R 1 . .
C C3 0.40639(15) 0.5387(5) 0.31752(16) 0.0185(6) Uani d . 1 . .
H H3 0.4343 0.5682 0.3643 0.022 Uiso calc R 1 . .
C C4 0.34421(15) 0.5545(4) 0.29617(15) 0.0166(6) Uani d . 1 . .
H H4 0.3291 0.5951 0.3283 0.020 Uiso calc R 1 . .
C C5 0.30455(14) 0.5100(4) 0.22711(16) 0.0156(6) Uani d . 1 . .
C C6 0.23773(14) 0.5279(4) 0.20229(16) 0.0147(6) Uani d . 1 . .
C C7 0.21148(15) 0.5069(4) 0.24806(15) 0.0160(6) Uani d . 1 . .
H H7 0.2361 0.4826 0.2964 0.019 Uiso calc R 1 . .
C C8 0.14863(16) 0.5217(5) 0.22253(18) 0.0205(6) Uani d . 1 . .
H H8 0.1300 0.5092 0.2531 0.025 Uiso calc R 1 . .
C C9 0.11430(15) 0.5549(5) 0.15166(18) 0.0193(6) Uani d . 1 . .
H H9 0.0715 0.5625 0.1325 0.023 Uiso calc R 1 . .
C C10 0.14338(15) 0.5769(4) 0.10896(17) 0.0182(6) Uani d . 1 . .
H H10 0.1195 0.6004 0.0604 0.022 Uiso calc R 1 . .
C C11 0.14613(14) 0.1417(4) 0.00329(15) 0.0156(6) Uani d . 1 . .
C C12 0.08041(15) 0.0970(5) -0.00906(16) 0.0174(6) Uani d . 1 . .
C C13 0.36199(14) 0.8644(4) 0.09028(15) 0.0149(6) Uani d . 1 . .
C C14 0.42956(15) 0.9154(5) 0.13331(16) 0.0174(6) Uani d . 1 . .

loop_
_atom_site_aniso_label
_atom_site_aniso_U_11
_atom_site_aniso_U_22
_atom_site_aniso_U_33
_atom_site_aniso_U_12
_atom_site_aniso_U_13
_atom_site_aniso_U_23
Ag1 0.01380(15) 0.02195(15) 0.01404(15) -0.00357(9) 0.00477(11) -0.00392(8)
Ag2 0.01414(15) 0.02253(15) 0.01274(15) -0.00263(8) 0.00552(11) 0.00048(8)
F1 0.0216(12) 0.0243(10) 0.0344(12) 0.0023(8) 0.0171(10) -0.0020(8)
F2 0.0195(10) 0.0516(14) 0.0162(10) -0.0099(10) 0.0017(8) -0.0047(9)
F3 0.0235(10) 0.0207(9) 0.0324(11) -0.0027(8) 0.0158(9) 0.0038(8)
F4 0.0181(11) 0.0223(10) 0.0330(13) 0.0050(8) -0.0005(10) 0.0093(8)
F5 0.0195(10) 0.0442(13) 0.0257(11) -0.0064(10) 0.0100(9) 0.0057(9)
F6 0.0182(10) 0.0323(11) 0.0288(11) -0.0015(8) 0.0017(9) -0.0153(9)
O1 0.0154(11) 0.0236(11) 0.0126(10) -0.0014(9) 0.0024(9) -0.0004(8)
O2 0.0187(13) 0.0276(12) 0.0190(12) 0.0018(9) 0.0112(11) 0.0058(9)
O3 0.0144(11) 0.0240(11) 0.0180(10) -0.0016(9) 0.0068(9) -0.0030(9)
O4 0.0192(13) 0.0307(13) 0.0158(12) 0.0028(10) 0.0035(11) -0.0065(9)
N1 0.0164(12) 0.0141(11) 0.0121(11) -0.0021(10) 0.0045(10) -0.0019(9)
N2 0.0171(13) 0.0170(12) 0.0133(12) 0.0010(10) 0.0058(10) 0.0029(9)
C1 0.0185(15) 0.0191(14) 0.0156(14) -0.0022(12) 0.0070(13) -0.0038(11)
C2 0.0140(14) 0.0221(15) 0.0185(15) -0.0027(13) 0.0058(12) -0.0019(12)
C3 0.0196(16) 0.0204(14) 0.0112(13) 0.0010(12) 0.0027(12) -0.0015(11)
C4 0.0206(16) 0.0149(13) 0.0117(13) 0.0010(11) 0.0048(12) -0.0013(11)
C5 0.0196(15) 0.0117(13) 0.0163(14) -0.0001(12) 0.0086(12) 0.0012(10)
C6 0.0174(14) 0.0102(12) 0.0173(14) 0.0011(11) 0.0083(12) -0.0011(10)
C7 0.0243(16) 0.0141(13) 0.0110(13) 0.0007(13) 0.0091(12) 0.0022(10)
C8 0.0291(18) 0.0154(14) 0.0245(16) -0.0005(13) 0.0185(15) -0.0012(12)
C9 0.0162(15) 0.0160(13) 0.0268(16) -0.0010(12) 0.0105(13) -0.0021(12)
C10 0.0175(15) 0.0162(14) 0.0185(14) -0.0010(12) 0.0057(13) 0.0018(11)
C11 0.0137(14) 0.0162(13) 0.0138(13) -0.0009(12) 0.0031(11) -0.0016(11)
C12 0.0154(15) 0.0203(15) 0.0155(14) -0.0012(12) 0.0059(12) -0.0027(11)
C13 0.0119(14) 0.0150(13) 0.0142(13) 0.0000(11) 0.0024(11) 0.0008(11)
C14 0.0152(15) 0.0184(14) 0.0171(14) 0.0006(12) 0.0057(12) 0.0008(11)

loop_
_atom_type_symbol
_atom_type_description
_atom_type_scat_dispersion_real
_atom_type_scat_dispersion_imag
_atom_type_scat_source
C C 0.0033 0.0016 'International Tables Vol C Tables 4.2.6.8 and 6.1.1.4'
H H 0.0000 0.0000 'International Tables Vol C Tables 4.2.6.8 and 6.1.1.4'
Ag Ag -0.8971 1.1015 'International Tables Vol C Tables 4.2.6.8 and 6.1.1.4'
N N 0.0061 0.0033 'International Tables Vol C Tables 4.2.6.8 and 6.1.1.4'
O O 0.0106 0.0060 'International Tables Vol C Tables 4.2.6.8 and 6.1.1.4'
F F 0.0171 0.0103 'International Tables Vol C Tables 4.2.6.8 and 6.1.1.4'

loop_
_geom_angle_atom_site_label_1
_geom_angle_atom_site_label_2
_geom_angle_atom_site_label_3
_geom_angle_site_symmetry_1
_geom_angle_site_symmetry_3
_geom_angle
_geom_angle_publ_flag
O1 Ag1 N1 . . 121.42(9) ?
O1 Ag1 O2 . 7 140.48(9) ?
N1 Ag1 O2 . 7 94.01(9) ?
O1 Ag1 Ag1 . 7 86.13(5) ?
N1 Ag1 Ag1 . 7 149.60(7) ?
O2 Ag1 Ag1 7 7 65.77(7) ?
O1 Ag1 Ag2 . . 110.04(6) ?
N1 Ag1 Ag2 . . 66.67(7) ?
O2 Ag1 Ag2 7 . 99.26(6) ?
Ag1 Ag1 Ag2 7 . 93.284(12) ?
O3 Ag2 O4 . 7_565 143.51(9) ?
O3 Ag2 N2 . . 118.43(9) ?
O4 Ag2 N2 7_565 . 93.99(10) ?
O3 Ag2 Ag2 . 7_565 85.12(6) ?
O4 Ag2 Ag2 7_565 7_565 70.16(7) ?
N2 Ag2 Ag2 . 7_565 151.77(7) ?
O3 Ag2 Ag1 . . 109.14(6) ?
O4 Ag2 Ag1 7_565 . 98.63(6) ?
N2 Ag2 Ag1 . . 66.22(7) ?
Ag2 Ag2 Ag1 7_565 . 92.459(12) ?
C11 O1 Ag1 . . 107.24(19) ?
C11 O2 Ag1 . 7 131.1(2) ?
C13 O3 Ag2 . . 109.72(19) ?
C13 O4 Ag2 . 7_565 127.5(2) ?
C5 N1 C1 . . 118.0(3) ?
C5 N1 Ag1 . . 126.7(2) ?
C1 N1 Ag1 . . 112.5(2) ?
C10 N2 C6 . . 118.3(3) ?
C10 N2 Ag2 . . 113.3(2) ?
C6 N2 Ag2 . . 123.9(2) ?
N1 C1 C2 . . 123.4(3) ?
N1 C1 H1 . . 118.3 ?
C2 C1 H1 . . 118.3 ?
C1 C2 C3 . . 118.7(3) ?
C1 C2 H2 . . 120.7 ?
C3 C2 H2 . . 120.7 ?
C2 C3 C4 . . 118.9(3) ?
C2 C3 H3 . . 120.5 ?
C4 C3 H3 . . 120.5 ?
C5 C4 C3 . . 119.1(3) ?
C5 C4 H4 . . 120.5 ?
C3 C4 H4 . . 120.5 ?
N1 C5 C4 . . 121.9(3) ?
N1 C5 C6 . . 117.7(3) ?
C4 C5 C6 . . 120.4(3) ?
N2 C6 C7 . . 121.6(3) ?
N2 C6 C5 . . 117.0(3) ?
C7 C6 C5 . . 121.4(3) ?
C6 C7 C8 . . 119.6(3) ?
C6 C7 H7 . . 120.2 ?
C8 C7 H7 . . 120.2 ?
C9 C8 C7 . . 118.4(3) ?
C9 C8 H8 . . 120.8 ?
C7 C8 H8 . . 120.8 ?
C8 C9 C10 . . 119.1(3) ?
C8 C9 H9 . . 120.5 ?
C10 C9 H9 . . 120.5 ?
N2 C10 C9 . . 123.0(3) ?
N2 C10 H10 . . 118.5 ?
C9 C10 H10 . . 118.5 ?
O2 C11 O1 . . 128.8(3) ?
O2 C11 C12 . . 115.3(3) ?
O1 C11 C12 . . 115.7(3) ?
F2 C12 F3 . . 107.7(3) ?
F2 C12 F1 . . 107.7(3) ?
F3 C12 F1 . . 106.1(2) ?
F2 C12 C11 . . 112.1(2) ?
F3 C12 C11 . . 113.1(3) ?
F1 C12 C11 . . 109.9(3) ?
O4 C13 O3 . . 129.3(3) ?
O4 C13 C14 . . 114.0(3) ?
O3 C13 C14 . . 116.7(3) ?
F5 C14 F6 . . 107.3(3) ?
F5 C14 F4 . . 106.7(3) ?
F6 C14 F4 . . 106.2(3) ?
F5 C14 C13 . . 113.3(3) ?
F6 C14 C13 . . 113.1(3) ?
F4 C14 C13 . . 109.7(3) ?

loop_
_geom_bond_atom_site_label_1
_geom_bond_atom_site_label_2
_geom_bond_site_symmetry_2
_geom_bond_distance
_geom_bond_publ_flag
Ag1 O1 . 2.284(2) y
Ag1 N1 . 2.309(3) y
Ag1 O2 7 2.323(3) y
Ag1 O3 1_545 2.844(2) y
Ag1 O2 . 2.993(3) y
Ag1 Ag1 7 3.0675(9) y
Ag1 Ag2 . 3.1941(7) y
Ag2 O3 . 2.276(2) y
Ag2 O4 7_565 2.280(3) y
Ag2 N2 . 2.326(3) y
Ag2 O1 1_565 2.837(2) y
Ag2 O4 . 3.069(3) y
Ag2 Ag2 7_565 2.9687(8) y
F1 C12 . 1.348(4) ?
F2 C12 . 1.328(4) ?
F3 C12 . 1.333(4) ?
F4 C14 . 1.346(4) ?
F5 C14 . 1.326(4) ?
F6 C14 . 1.333(4) ?
O1 C11 . 1.254(4) ?
O2 C11 . 1.237(4) ?
O2 Ag1 7 2.322(3) ?
O3 C13 . 1.250(4) ?
O4 C13 . 1.250(4) ?
O4 Ag2 7_565 2.280(3) ?
N1 C5 . 1.348(4) ?
N1 C1 . 1.349(4) ?
N2 C10 . 1.346(4) ?
N2 C6 . 1.359(4) ?
C1 C2 . 1.377(4) ?
C1 H1 . 0.9500 ?
C2 C3 . 1.382(4) ?
C2 H2 . 0.9500 ?
C3 C4 . 1.396(5) ?
C3 H3 . 0.9500 ?
C4 C5 . 1.394(4) ?
C4 H4 . 0.9500 ?
C5 C6 . 1.495(4) ?
C6 C7 . 1.391(4) ?
C7 C8 . 1.400(5) ?
C7 H7 . 0.9500 ?
C8 C9 . 1.385(5) ?
C8 H8 . 0.9500 ?
C9 C10 . 1.388(4) ?
C9 H9 . 0.9500 ?
C10 H10 . 0.9500 ?
C11 C12 . 1.550(4) ?
C13 C14 . 1.545(4) ?

loop_
_geom_hbond_atom_site_label_D
_geom_hbond_atom_site_label_H
_geom_hbond_atom_site_label_A
_geom_hbond_site_symmetry_A
_geom_hbond_distance_DH
_geom_hbond_distance_HA
_geom_hbond_distance_DA
_geom_hbond_angle_DHA
C4 H4 O1 4_555 0.95 2.50 3.410(4) 159
C8 H8 O3 4_545 0.95 2.58 3.287(4) 132
C1 H1 F6 1_545 0.95 2.54 3.072(4) 116
C2 H2 F4 2_655 0.95 2.55 3.145(4) 121
C10 H10 F3 1_565 0.95 2.52 3.076(4) 117

loop_
_geom_torsion_atom_site_label_1
_geom_torsion_atom_site_label_2
_geom_torsion_atom_site_label_3
_geom_torsion_atom_site_label_4
_geom_torsion_site_symmetry_1
_geom_torsion_site_symmetry_2
_geom_torsion_site_symmetry_3
_geom_torsion_site_symmetry_4
_geom_torsion
_geom_torsion_publ_flag
O1 Ag1 Ag2 O3 . . . . 159.39(8) ?
N1 Ag1 Ag2 O3 . . . . 42.84(9) ?
O2 Ag1 Ag2 O3 7 . . . -47.55(9) ?
Ag1 Ag1 Ag2 O3 7 . . . -113.53(6) ?
O1 Ag1 Ag2 O4 . . . 7_565 -44.62(9) ?
N1 Ag1 Ag2 O4 . . . 7_565 -161.18(10) ?
O2 Ag1 Ag2 O4 7 . . 7_565 108.43(9) ?
Ag1 Ag1 Ag2 O4 7 . . 7_565 42.45(7) ?
O1 Ag1 Ag2 N2 . . . . 45.95(9) ?
N1 Ag1 Ag2 N2 . . . . -70.61(11) ?
O2 Ag1 Ag2 N2 7 . . . -161.00(10) ?
Ag1 Ag1 Ag2 N2 7 . . . 133.03(8) ?
O1 Ag1 Ag2 Ag2 . . . 7_565 -114.92(6) ?
N1 Ag1 Ag2 Ag2 . . . 7_565 128.52(7) ?
O2 Ag1 Ag2 Ag2 7 . . 7_565 38.13(7) ?
Ag1 Ag1 Ag2 Ag2 7 . . 7_565 -27.845(17) ?
N1 Ag1 O1 C11 . . . . 132.75(19) ?
O2 Ag1 O1 C11 7 . . . -76.9(2) ?
Ag1 Ag1 O1 C11 7 . . . -33.61(19) ?
Ag2 Ag1 O1 C11 . . . . 58.5(2) ?
O4 Ag2 O3 C13 7_565 . . . -78.8(2) ?
N2 Ag2 O3 C13 . . . . 131.3(2) ?
Ag2 Ag2 O3 C13 7_565 . . . -32.30(19) ?
Ag1 Ag2 O3 C13 . . . . 58.6(2) ?
O1 Ag1 N1 C5 . . . . -20.2(3) ?
O2 Ag1 N1 C5 7 . . . 178.2(2) ?
Ag1 Ag1 N1 C5 7 . . . 132.1(2) ?
Ag2 Ag1 N1 C5 . . . . 79.9(2) ?
O1 Ag1 N1 C1 . . . . 140.4(2) ?
O2 Ag1 N1 C1 7 . . . -21.3(2) ?
Ag1 Ag1 N1 C1 7 . . . -67.4(3) ?
Ag2 Ag1 N1 C1 . . . . -119.6(2) ?
O3 Ag2 N2 C10 . . . . 140.1(2) ?
O4 Ag2 N2 C10 7_565 . . . -22.5(2) ?
Ag2 Ag2 N2 C10 7_565 . . . -76.4(3) ?
Ag1 Ag2 N2 C10 . . . . -120.2(2) ?
O3 Ag2 N2 C6 . . . . -15.7(3) ?
O4 Ag2 N2 C6 7_565 . . . -178.3(2) ?
Ag2 Ag2 N2 C6 7_565 . . . 127.8(2) ?
Ag1 Ag2 N2 C6 . . . . 84.0(2) ?
C5 N1 C1 C2 . . . . 1.8(5) ?
Ag1 N1 C1 C2 . . . . -160.6(3) ?
N1 C1 C2 C3 . . . . -1.3(5) ?
C1 C2 C3 C4 . . . . 0.3(5) ?
C2 C3 C4 C5 . . . . 0.1(5) ?
C1 N1 C5 C4 . . . . -1.4(4) ?
Ag1 N1 C5 C4 . . . . 158.2(2) ?
C1 N1 C5 C6 . . . . 178.3(3) ?
Ag1 N1 C5 C6 . . . . -22.1(4) ?
C3 C4 C5 N1 . . . . 0.5(5) ?
C3 C4 C5 C6 . . . . -179.2(3) ?
C10 N2 C6 C7 . . . . -2.5(4) ?
Ag2 N2 C6 C7 . . . . 152.2(2) ?
C10 N2 C6 C5 . . . . 177.8(3) ?
Ag2 N2 C6 C5 . . . . -27.5(4) ?
N1 C5 C6 N2 . . . . -27.5(4) ?
C4 C5 C6 N2 . . . . 152.2(3) ?
N1 C5 C6 C7 . . . . 152.8(3) ?
C4 C5 C6 C7 . . . . -27.5(4) ?
N2 C6 C7 C8 . . . . 1.3(4) ?
C5 C6 C7 C8 . . . . -179.0(3) ?
C6 C7 C8 C9 . . . . 0.7(5) ?
C7 C8 C9 C10 . . . . -1.5(5) ?
C6 N2 C10 C9 . . . . 1.7(5) ?
Ag2 N2 C10 C9 . . . . -155.6(3) ?
C8 C9 C10 N2 . . . . 0.3(5) ?
Ag1 O2 C11 O1 7 . . . 31.3(5) ?
Ag1 O2 C11 C12 7 . . . -153.5(2) ?
Ag1 O1 C11 O2 . . . . 15.3(4) ?
Ag1 O1 C11 C12 . . . . -159.9(2) ?
O2 C11 C12 F2 . . . . 27.9(4) ?
O1 C11 C12 F2 . . . . -156.2(3) ?
O2 C11 C12 F3 . . . . 149.9(3) ?
O1 C11 C12 F3 . . . . -34.2(4) ?
O2 C11 C12 F1 . . . . -91.8(3) ?
O1 C11 C12 F1 . . . . 84.1(3) ?
Ag2 O4 C13 O3 7_565 . . . 26.8(5) ?
Ag2 O4 C13 C14 7_565 . . . -156.6(2) ?
Ag2 O3 C13 O4 . . . . 15.0(4) ?
Ag2 O3 C13 C14 . . . . -161.6(2) ?
O4 C13 C14 F5 . . . . 38.5(4) ?
O3 C13 C14 F5 . . . . -144.4(3) ?
O4 C13 C14 F6 . . . . 160.9(3) ?
O3 C13 C14 F6 . . . . -22.0(4) ?
O4 C13 C14 F4 . . . . -80.7(3) ?
O3 C13 C14 F4 . . . . 96.5(3) ?
